data_4001172
loop_
_publ_author_name
'Wang, Xi-Sen'
'Ma, Shengqian'
'Rauch, Karsten'
'Simmons, Jason M.'
'Yuan, Daqiang'
'Wang, Xiaoping'
'Yildirim, Taner'
'Cole, William C.'
'L\'opez, Joseph J.'
'Meijere, Armin de'
'Zhou, Hong-Cai'

_publ_section_title
;
 Metal&#x2212;Organic Frameworks Based on Double-Bond-Coupled
 Di-Isophthalate Linkers with High Hydrogen and Methane Uptakes
;
_journal_issue 9
_journal_name_full 'Chemistry of Materials'
_journal_page_first 3145
_journal_paper_doi 10.1021/cm800403d
_journal_volume 20
_journal_year 2008
_chemical_formula_moiety Cu2(C18H10O8)(H2O)2
_chemical_formula_sum 'C18 H12 Cu2 O10'
_chemical_formula_weight 515.36
_chemical_melting_point ?
_chemical_name_common PCN-11
_chemical_name_systematic
; 
 ? 
;
_space_group_IT_number 148
_symmetry_cell_setting rhombohedral
_symmetry_space_group_name_Hall '-R 3'
_symmetry_space_group_name_H-M 'R -3 :H'
_atom_sites_solution_hydrogens geom
_atom_sites_solution_primary direct
_atom_sites_solution_secondary difmap
_audit_creation_method SHELXL-97
_cell_angle_alpha 90.00
_cell_angle_beta 90.00
_cell_angle_gamma 120.00
_cell_formula_units_Z 9
_cell_length_a 18.795(3)
_cell_length_b 18.795(3)
_cell_length_c 31.280(9)
_cell_measurement_temperature 293(2)
_cell_volume 9569(3)
_computing_cell_refinement 'Bruker SMART'
_computing_data_collection 'Bruker SMART'
_computing_data_reduction 'Bruker SAINT'
_computing_molecular_graphics 'Bruker SHELXTL'
_computing_publication_material 'Bruker SHELXTL'
_computing_structure_refinement 'SHELXL-97 (Sheldrick, 1997)'
_computing_structure_solution 'SHELXS-97 (Sheldrick, 1990)'
_diffrn_ambient_temperature 293(2)
_diffrn_measured_fraction_theta_full 0.993
_diffrn_measured_fraction_theta_max 0.993
_diffrn_measurement_device_type 'CCD area detector'
_diffrn_measurement_method 'phi and omega scans'
_diffrn_radiation_monochromator graphite
_diffrn_radiation_source 'fine-focus sealed tube'
_diffrn_radiation_type MoK\a
_diffrn_radiation_wavelength 0.71073
_diffrn_reflns_av_R_equivalents 0.2359
_diffrn_reflns_av_sigmaI/netI 0.2526
_diffrn_reflns_limit_h_max 20
_diffrn_reflns_limit_h_min -17
_diffrn_reflns_limit_k_max 13
_diffrn_reflns_limit_k_min -20
_diffrn_reflns_limit_l_max 34
_diffrn_reflns_limit_l_min -33
_diffrn_reflns_number 11983
_diffrn_reflns_theta_full 23.41
_diffrn_reflns_theta_max 23.41
_diffrn_reflns_theta_min 1.41
_exptl_absorpt_coefficient_mu 1.025
_exptl_absorpt_correction_type none
_exptl_crystal_colour BLUE
_exptl_crystal_density_diffrn 0.805
_exptl_crystal_density_meas ?
_exptl_crystal_density_method 'not measured'
_exptl_crystal_description BLOCK
_exptl_crystal_F_000 2322
_exptl_crystal_size_max 0.16
_exptl_crystal_size_mid 0.12
_exptl_crystal_size_min 0.1
_refine_diff_density_max 0.689
_refine_diff_density_min -0.356
_refine_diff_density_rms 0.091
_refine_ls_extinction_method none
_refine_ls_goodness_of_fit_ref 0.934
_refine_ls_hydrogen_treatment mixed
_refine_ls_matrix_type full
_refine_ls_number_parameters 136
_refine_ls_number_reflns 3094
_refine_ls_number_restraints 23
_refine_ls_restrained_S_all 0.940
_refine_ls_R_factor_all 0.2457
_refine_ls_R_factor_gt 0.0994
_refine_ls_shift/su_max 0.000
_refine_ls_shift/su_mean 0.000
_refine_ls_structure_factor_coef Fsqd
_refine_ls_weighting_details 'calc w=1/[\s^2^(Fo^2^)+(0.0680P)^2^+0.0000P] where P=(Fo^2^+2Fc^2^)/3'
_refine_ls_weighting_scheme calc
_refine_ls_wR_factor_gt 0.1984
_refine_ls_wR_factor_ref 0.2408
_reflns_number_gt 920
_reflns_number_total 3094
_reflns_threshold_expression >2sigma(I)
_cod_data_source_file cm800403d-file008.cif
_cod_data_source_block 735
_cod_depositor_comments
;
The following automatic conversions were performed:

'_chemical_melting_point' value 'NOT MEASURED' was changed to '?' -
the value is undefined or not given.

'_symmetry_cell_setting' value
'Rhombohedral' changed to 'rhombohedral' according to
/home/saulius/struct/CIF-dictionaries/cif_core.dic dictionary named
'cif_core.dic' version 2.4.1 from 2010-06-29.

Automatic conversion script
Id: cif_fix_values 1715 2011-07-08 13:25:40Z adriana 

The following automatic conversions were performed:

'_exptl_crystal_density_meas' value 'NONE' was changed to '?' - the
value is perceived as not measured.

Automatic conversion script
Id: cif_fix_values 3008 2015-01-20 13:52:24Z robertas 
;
_cod_original_cell_volume 9569(4)
_cod_original_sg_symbol_H-M R-3
_cod_database_code 4001172

loop_
_symmetry_equiv_pos_as_xyz
'x, y, z'
'-y, x-y, z'
'-x+y, -x, z'
'x+2/3, y+1/3, z+1/3'
'-y+2/3, x-y+1/3, z+1/3'
'-x+y+2/3, -x+1/3, z+1/3'
'x+1/3, y+2/3, z+2/3'
'-y+1/3, x-y+2/3, z+2/3'
'-x+y+1/3, -x+2/3, z+2/3'
'-x, -y, -z'
'y, -x+y, -z'
'x-y, x, -z'
'-x+2/3, -y+1/3, -z+1/3'
'y+2/3, -x+y+1/3, -z+1/3'
'x-y+2/3, x+1/3, -z+1/3'
'-x+1/3, -y+2/3, -z+2/3'
'y+1/3, -x+y+2/3, -z+2/3'
'x-y+1/3, x+2/3, -z+2/3'

loop_
_atom_site_label
_atom_site_type_symbol
_atom_site_fract_x
_atom_site_fract_y
_atom_site_fract_z
_atom_site_U_iso_or_equiv
_atom_site_adp_type
_atom_site_occupancy
_atom_site_symmetry_multiplicity
_atom_site_calc_flag
_atom_site_refinement_flags
Cu1 Cu 0.28826(10) 0.14413(10) 0.13119(5) 0.1460(9) Uani 1 1 d .
O4 O 0.2194(5) 0.0375(5) 0.1595(3) 0.166(4) Uani 1 1 d D
C8 C 0.2440(8) 0.0338(10) 0.1952(4) 0.154(6) Uani 1 1 d D
C7 C 0.1190(6) -0.1020(6) 0.1986(4) 0.150(5) Uani 1 1 d D
H7A H 0.1075 -0.0938 0.1707 0.180 Uiso 1 1 calc R
C6 C 0.1875(8) -0.0453(10) 0.2157(5) 0.208(10) Uani 1 1 d D
C3 C 0.0801(8) -0.1900(8) 0.2611(3) 0.187(7) Uani 1 1 d D
H3A H 0.0431 -0.2354 0.2770 0.224 Uiso 1 1 calc R
C5 C 0.2020(13) -0.0651(10) 0.2534(5) 0.227(10) Uani 1 1 d D
H5A H 0.2507 -0.0270 0.2665 0.272 Uiso 1 1 calc R
C4 C 0.1524(10) -0.1372(10) 0.27618(17) 0.239(12) Uani 1 1 d D
C9 C 0.1827(4) -0.1418(6) 0.3166(2) 0.223(8) Uani 1 1 d DU
H9A H 0.2370 -0.1010 0.3209 0.267 Uiso 1 1 calc R
O3 O 0.3013(6) 0.0781(6) 0.2195(3) 0.174(4) Uani 1 1 d D
C2 C 0.0605(8) -0.1754(9) 0.2197(5) 0.173(6) Uani 1 1 d D
C1 C -0.0184(8) -0.2338(7) 0.1982(3) 0.148(6) Uani 1 1 d D
O2 O -0.0384(5) -0.2243(5) 0.1615(3) 0.162(3) Uani 1 1 d D
O1 O -0.0711(5) -0.2943(5) 0.2183(3) 0.151(3) Uani 1 1 d D
O5 O 0.2274(8) 0.1125(6) 0.0690(3) 0.295(7) Uani 1 1 d .
H5B H 0.1785 0.0972 0.0767 0.354 Uiso 1 1 d R
H5C H 0.2577 0.1629 0.0625 0.354 Uiso 1 1 d R

loop_
_atom_site_aniso_label
_atom_site_aniso_U_11
_atom_site_aniso_U_22
_atom_site_aniso_U_33
_atom_site_aniso_U_23
_atom_site_aniso_U_13
_atom_site_aniso_U_12
Cu1 0.1576(15) 0.1609(16) 0.1168(12) -0.0313(11) -0.0699(10) 0.0776(13)
O4 0.168(8) 0.182(8) 0.149(8) 0.044(6) -0.051(6) 0.088(6)
C8 0.081(11) 0.131(13) 0.25(2) 0.022(14) -0.049(11) 0.057(10)
C7 0.211(16) 0.117(11) 0.141(11) 0.021(9) 0.018(10) 0.098(13)
C6 0.172(18) 0.23(2) 0.24(2) -0.153(19) -0.138(17) 0.115(17)
C3 0.28(2) 0.248(17) 0.128(11) 0.083(11) 0.007(12) 0.200(16)
C5 0.21(2) 0.21(2) 0.26(2) -0.043(18) -0.059(17) 0.105(17)
C4 0.24(2) 0.35(3) 0.22(2) -0.10(2) -0.158(19) 0.22(2)
C9 0.258(15) 0.241(17) 0.27(2) 0.035(13) 0.042(15) 0.202(14)
O3 0.151(8) 0.197(10) 0.178(8) 0.029(7) -0.050(6) 0.088(8)
C2 0.134(13) 0.141(14) 0.26(2) -0.031(13) -0.061(13) 0.078(11)
C1 0.178(16) 0.118(11) 0.148(13) 0.094(10) 0.040(12) 0.074(12)
O2 0.162(7) 0.182(8) 0.147(7) 0.021(6) -0.030(6) 0.089(6)
O1 0.129(7) 0.154(7) 0.157(7) 0.039(6) -0.013(5) 0.062(6)
O5 0.387(16) 0.274(12) 0.239(12) -0.087(10) -0.191(12) 0.177(11)

loop_
_atom_type_symbol
_atom_type_description
_atom_type_scat_dispersion_real
_atom_type_scat_dispersion_imag
_atom_type_scat_source
C C 0.0033 0.0016 'International Tables Vol C Tables 4.2.6.8 and 6.1.1.4'
H H 0.0000 0.0000 'International Tables Vol C Tables 4.2.6.8 and 6.1.1.4'
O O 0.0106 0.0060 'International Tables Vol C Tables 4.2.6.8 and 6.1.1.4'
Cu Cu 0.3201 1.2651 'International Tables Vol C Tables 4.2.6.8 and 6.1.1.4'

loop_
_geom_angle_atom_site_label_1
_geom_angle_atom_site_label_2
_geom_angle_atom_site_label_3
_geom_angle
_geom_angle_site_symmetry_1
_geom_angle_site_symmetry_3
O3 Cu1 O2 89.0(4) 13 2
O3 Cu1 O4 169.2(3) 13 .
O2 Cu1 O4 88.1(4) 2 .
O3 Cu1 O1 89.4(4) 13 14
O2 Cu1 O1 164.3(3) 2 14
O4 Cu1 O1 90.6(4) . 14
O3 Cu1 O5 93.0(4) 13 .
O2 Cu1 O5 101.3(4) 2 .
O4 Cu1 O5 97.8(4) . .
O1 Cu1 O5 94.4(4) 14 .
O3 Cu1 Cu1 82.8(3) 13 13
O2 Cu1 Cu1 83.7(3) 2 13
O4 Cu1 Cu1 86.5(2) . 13
O1 Cu1 Cu1 80.6(2) 14 13
O5 Cu1 Cu1 173.5(4) . 13
C8 O4 Cu1 113.2(10) . .
O4 C8 O3 138.4(16) . .
O4 C8 C6 110.6(11) . .
O3 C8 C6 110.9(10) . .
C6 C7 C2 124.6(14) . .
C6 C7 H7A 117.7 . .
C2 C7 H7A 117.7 . .
C5 C6 C7 113.5(19) . .
C5 C6 C8 122.2(14) . .
C7 C6 C8 124.3(13) . .
C4 C3 C2 117.2(12) . .
C4 C3 H3A 121.4 . .
C2 C3 H3A 121.4 . .
C6 C5 C4 127(2) . .
C6 C5 H5A 116.4 . .
C4 C5 H5A 116.4 . .
C3 C4 C5 119.3(11) . .
C3 C4 C9 125.2(10) . .
C5 C4 C9 115.1(15) . .
C9 C9 C4 134.02(18) 16_545 .
C9 C9 H9A 113.0 16_545 .
C4 C9 H9A 113.0 . .
C8 O3 Cu1 119.0(10) . 13
C7 C2 C3 117.6(12) . .
C7 C2 C1 120.3(12) . .
C3 C2 C1 122.1(13) . .
O1 C1 O2 115.9(12) . .
O1 C1 C2 119.2(10) . .
O2 C1 C2 124.7(10) . .
C1 O2 Cu1 129.7(8) . 3
C1 O1 Cu1 130.1(8) . 15_445
Cu1 O5 H5B 99.8 . .
Cu1 O5 H5C 86.7 . .
H5B O5 H5C 117.0 . .

loop_
_geom_bond_atom_site_label_1
_geom_bond_atom_site_label_2
_geom_bond_distance
_geom_bond_site_symmetry_2
Cu1 O3 1.930(9) 13
Cu1 O2 1.977(8) 2
Cu1 O4 1.970(8) .
Cu1 O1 2.043(8) 14
Cu1 O5 2.184(8) .
Cu1 Cu1 2.661(2) 13
O4 C8 1.222(8) .
C8 O3 1.239(7) .
C8 C6 1.474(10) .
C7 C6 1.306(15) .
C7 C2 1.426(16) .
C7 H7A 0.9300 .
C6 C5 1.307(18) .
C3 C4 1.306(18) .
C3 C2 1.409(17) .
C3 H3A 0.9300 .
C5 C4 1.395(19) .
C5 H5A 0.9300 .
C4 C9 1.4080(11) .
C9 C9 1.3292(11) 16_545
C9 H9A 0.9300 .
O3 Cu1 1.930(9) 13
C2 C1 1.493(9) .
C1 O1 1.243(7) .
C1 O2 1.247(8) .
O2 Cu1 1.977(8) 3
O1 Cu1 2.043(8) 15_445
O5 H5B 0.8499 .
O5 H5C 0.8500 .
